data_2238620
loop_
_publ_author_name
'Navarrete, Ang\'elica'
'Somanathan, Ratnasamy'
'Aguirre, Gerardo'

_publ_section_title
;
 2,3,4,5,6-Pentafluoro-<i>trans</i>-cinnamic acid
;
_journal_coeditor_code GG2124
_journal_issue 10
_journal_name_full 'Acta Crystallographica Section E'
_journal_page_first o1519
_journal_paper_doi 10.1107/S1600536813024513
_journal_volume 69
_journal_year 2013
_chemical_formula_iupac 'C9 H3 F5 O2'
_chemical_formula_moiety 'C9 H3 F5 O2'
_chemical_formula_sum 'C9 H3 F5 O2'
_chemical_formula_weight 238.11
_chemical_name_common
;
2,3,4,5,6-Pentafluoro-<i>trans</i>-cinnamic acid
;
_chemical_name_systematic
;
(<i>E</i>)-3-(2,3,4,5,6-Pentafluorophenyl)prop-2-enoic acid
;
_space_group_IT_number 2
_symmetry_cell_setting triclinic
_symmetry_space_group_name_Hall '-P 1'
_symmetry_space_group_name_H-M 'P -1'
_atom_sites_solution_hydrogens geom
_atom_sites_solution_primary direct
_atom_sites_solution_secondary difmap
_audit_creation_method SHELXL-97
_cell_angle_alpha 93.612(12)
_cell_angle_beta 93.912(12)
_cell_angle_gamma 103.769(12)
_cell_formula_units_Z 2
_cell_length_a 4.3198(9)
_cell_length_b 7.4921(17)
_cell_length_c 13.225(3)
_cell_measurement_reflns_used 5831
_cell_measurement_temperature 100(2)
_cell_measurement_theta_max 30.56
_cell_measurement_theta_min 3.09
_cell_volume 413.36(16)
_computing_cell_refinement 'SAINT (Bruker, 2008)'
_computing_data_collection 'APEX2 (Bruker, 2008)'
_computing_data_reduction 'SAINT (Bruker, 2008)'
_computing_molecular_graphics 'SHELXTL (Sheldrick, 2008)'
_computing_publication_material 'SHELXTL (Sheldrick, 2008)'
_computing_structure_refinement 'SHELXL97 (Sheldrick, 2008)'
_computing_structure_solution 'SHELXS97 (Sheldrick, 2008)'
_diffrn_ambient_temperature 100(2)
_diffrn_measured_fraction_theta_full 0.998
_diffrn_measured_fraction_theta_max 0.998
_diffrn_measurement_device_type 'Bruker APEXII CCD'
_diffrn_measurement_method '\f and \w scans'
_diffrn_radiation_monochromator graphite
_diffrn_radiation_source 'fine-focus sealed tube'
_diffrn_radiation_type MoK\a
_diffrn_radiation_wavelength 0.71073
_diffrn_reflns_av_R_equivalents 0.0260
_diffrn_reflns_av_sigmaI/netI 0.0206
_diffrn_reflns_limit_h_max 6
_diffrn_reflns_limit_h_min -6
_diffrn_reflns_limit_k_max 10
_diffrn_reflns_limit_k_min -10
_diffrn_reflns_limit_l_max 18
_diffrn_reflns_limit_l_min -18
_diffrn_reflns_number 11089
_diffrn_reflns_theta_full 30.03
_diffrn_reflns_theta_max 30.03
_diffrn_reflns_theta_min 1.55
_diffrn_standards_number 0
_exptl_absorpt_coefficient_mu 0.207
_exptl_absorpt_correction_T_max 0.9818
_exptl_absorpt_correction_T_min 0.9305
_exptl_absorpt_correction_type multi-scan
_exptl_absorpt_process_details '(SADABS; Bruker, 2008)'
_exptl_crystal_colour colorless
_exptl_crystal_density_diffrn 1.913
_exptl_crystal_density_method 'not measured'
_exptl_crystal_description needle
_exptl_crystal_F_000 236
_exptl_crystal_size_max 0.35
_exptl_crystal_size_mid 0.30
_exptl_crystal_size_min 0.09
_refine_diff_density_max 0.496
_refine_diff_density_min -0.228
_refine_ls_extinction_method none
_refine_ls_goodness_of_fit_ref 0.702
_refine_ls_hydrogen_treatment constr
_refine_ls_matrix_type full
_refine_ls_number_parameters 145
_refine_ls_number_reflns 2405
_refine_ls_number_restraints 0
_refine_ls_restrained_S_all 0.702
_refine_ls_R_factor_all 0.0397
_refine_ls_R_factor_gt 0.0311
_refine_ls_shift/su_max 0.001
_refine_ls_shift/su_mean 0.000
_refine_ls_structure_factor_coef Fsqd
_refine_ls_weighting_details 'w=1/[\s^2^(Fo^2^)+(0.091P)^2^+0.3271P] where P=(Fo^2^+2Fc^2^)/3'
_refine_ls_weighting_scheme calc
_refine_ls_wR_factor_gt 0.0933
_refine_ls_wR_factor_ref 0.1041
_reflns_number_gt 2000
_reflns_number_total 2405
_reflns_threshold_expression I>2\s(I)
_cod_data_source_file gg2124.cif
_cod_data_source_block I
_cod_original_cell_volume 413.37(15)
_cod_database_code 2238620

loop_
_symmetry_equiv_pos_as_xyz
'x, y, z'
'-x, -y, -z'

loop_
_atom_site_type_symbol
_atom_site_label
_atom_site_fract_x
_atom_site_fract_y
_atom_site_fract_z
_atom_site_U_iso_or_equiv
_atom_site_adp_type
_atom_site_calc_flag
_atom_site_refinement_flags
_atom_site_occupancy
_atom_site_symmetry_multiplicity
C C1 0.6800(2) 0.93946(14) 0.75051(8) 0.0134(2) Uani d . 1 1
C C2 0.9181(2) 0.96009(14) 0.83065(8) 0.0144(2) Uani d . 1 1
C C3 0.9520(2) 0.81768(15) 0.88834(8) 0.0157(2) Uani d . 1 1
C C4 0.7427(3) 0.64649(14) 0.86844(8) 0.0163(2) Uani d . 1 1
C C5 0.5033(2) 0.62006(14) 0.79029(8) 0.0159(2) Uani d . 1 1
C C6 0.4761(2) 0.76388(14) 0.73261(8) 0.0142(2) Uani d . 1 1
C C7 0.6612(2) 1.09717(14) 0.69294(8) 0.0144(2) Uani d . 1 1
H H7 0.8193 1.2081 0.7125 0.017 Uiso calc R 1 1
C C8 0.4473(3) 1.10410(14) 0.61580(8) 0.0154(2) Uani d . 1 1
H H8 0.2826 0.9980 0.5926 0.018 Uiso calc R 1 1
C C9 0.4709(2) 1.27831(14) 0.56750(8) 0.0147(2) Uani d . 1 1
F F1 1.12678(16) 1.12300(9) 0.85325(5) 0.01929(16) Uani d . 1 1
F F2 1.18772(16) 0.84479(10) 0.96299(5) 0.02165(17) Uani d . 1 1
F F3 0.76994(18) 0.50721(10) 0.92323(5) 0.02419(18) Uani d . 1 1
F F4 0.29659(17) 0.45665(9) 0.77171(6) 0.02230(17) Uani d . 1 1
F F5 0.23906(16) 0.72905(9) 0.65828(5) 0.01916(16) Uani d . 1 1
O O1 0.6780(2) 1.41951(11) 0.59342(6) 0.01988(18) Uani d . 1 1
O O2 0.2455(2) 1.26544(11) 0.49321(6) 0.01934(18) Uani d . 1 1
H H2A 0.2724 1.3661 0.4664 0.029 Uiso calc R 1 1

loop_
_atom_site_aniso_label
_atom_site_aniso_U_11
_atom_site_aniso_U_22
_atom_site_aniso_U_33
_atom_site_aniso_U_12
_atom_site_aniso_U_13
_atom_site_aniso_U_23
C1 0.0131(4) 0.0122(4) 0.0147(4) 0.0025(3) 0.0006(3) 0.0021(3)
C2 0.0135(4) 0.0125(4) 0.0157(4) 0.0004(3) 0.0002(3) 0.0007(4)
C3 0.0139(4) 0.0190(5) 0.0137(4) 0.0040(4) -0.0018(3) 0.0017(4)
C4 0.0180(5) 0.0144(5) 0.0179(5) 0.0052(4) 0.0011(4) 0.0067(4)
C5 0.0155(5) 0.0105(4) 0.0204(5) 0.0008(4) 0.0005(4) 0.0026(4)
C6 0.0131(4) 0.0136(4) 0.0152(4) 0.0022(3) -0.0016(3) 0.0023(3)
C7 0.0151(4) 0.0109(4) 0.0167(4) 0.0019(3) 0.0012(4) 0.0028(3)
C8 0.0168(4) 0.0113(4) 0.0175(5) 0.0022(3) 0.0006(4) 0.0032(3)
C9 0.0161(4) 0.0129(4) 0.0157(4) 0.0043(4) 0.0012(3) 0.0023(3)
F1 0.0182(3) 0.0145(3) 0.0207(3) -0.0033(2) -0.0033(2) 0.0010(2)
F2 0.0195(3) 0.0258(4) 0.0182(3) 0.0046(3) -0.0065(3) 0.0033(3)
F3 0.0281(4) 0.0184(3) 0.0267(4) 0.0059(3) -0.0029(3) 0.0122(3)
F4 0.0220(3) 0.0117(3) 0.0294(4) -0.0028(2) -0.0029(3) 0.0058(3)
F5 0.0165(3) 0.0153(3) 0.0223(3) -0.0008(2) -0.0077(2) 0.0037(2)
O1 0.0215(4) 0.0132(4) 0.0223(4) 0.0002(3) -0.0048(3) 0.0050(3)
O2 0.0205(4) 0.0137(4) 0.0220(4) 0.0017(3) -0.0059(3) 0.0056(3)

loop_
_atom_type_symbol
_atom_type_description
_atom_type_scat_dispersion_real
_atom_type_scat_dispersion_imag
_atom_type_scat_source
C C 0.0033 0.0016 'International Tables Vol C Tables 4.2.6.8 and 6.1.1.4'
H H 0.0000 0.0000 'International Tables Vol C Tables 4.2.6.8 and 6.1.1.4'
F F 0.0171 0.0103 'International Tables Vol C Tables 4.2.6.8 and 6.1.1.4'
N N 0.0061 0.0033 'International Tables Vol C Tables 4.2.6.8 and 6.1.1.4'
O O 0.0106 0.0060 'International Tables Vol C Tables 4.2.6.8 and 6.1.1.4'

loop_
_geom_angle_atom_site_label_1
_geom_angle_atom_site_label_2
_geom_angle_atom_site_label_3
_geom_angle
C6 C1 C2 115.35(9)
C6 C1 C7 125.16(9)
C2 C1 C7 119.49(9)
F1 C2 C3 117.27(9)
F1 C2 C1 119.82(9)
C3 C2 C1 122.91(10)
F2 C3 C4 120.01(10)
F2 C3 C2 120.26(10)
C4 C3 C2 119.73(10)
F3 C4 C3 120.83(10)
F3 C4 C5 119.85(10)
C3 C4 C5 119.32(9)
F4 C5 C4 119.82(9)
F4 C5 C6 120.15(9)
C4 C5 C6 120.03(10)
F5 C6 C5 116.98(9)
F5 C6 C1 120.37(9)
C5 C6 C1 122.65(9)
C8 C7 C1 127.75(10)
C8 C7 H7 116.1
C1 C7 H7 116.1
C7 C8 C9 119.20(10)
C7 C8 H8 120.4
C9 C8 H8 120.4
O1 C9 O2 123.66(10)
O1 C9 C8 123.65(10)
O2 C9 C8 112.69(9)
C9 O2 H2A 109.5

loop_
_geom_bond_atom_site_label_1
_geom_bond_atom_site_label_2
_geom_bond_distance
C1 C2 1.4000(14)
C1 C6 1.3941(14)
C1 C7 1.4606(14)
C2 F1 1.3360(12)
C2 C3 1.3797(15)
C3 F2 1.3388(12)
C3 C4 1.3800(15)
C4 F3 1.3304(12)
C4 C5 1.3814(15)
C5 F4 1.3298(12)
C5 C6 1.3814(14)
C6 F5 1.3363(12)
C7 C8 1.3408(15)
C7 H7 0.9500
C8 C9 1.4740(15)
C8 H8 0.9500
C9 O1 1.2244(13)
C9 O2 1.3172(13)
O2 H2A 0.8400

loop_
_geom_hbond_atom_site_label_D
_geom_hbond_atom_site_label_H
_geom_hbond_atom_site_label_A
_geom_hbond_site_symmetry_A
_geom_hbond_distance_DH
_geom_hbond_distance_HA
_geom_hbond_distance_DA
_geom_hbond_angle_DHA
O2 H2A O1 2_686 0.84 1.81 2.6485(13) 179
C7 H7 F4 1_665 0.95 2.47 3.4074(14) 169
C8 H8 F5 . 0.95 2.22 2.8434(14) 123

loop_
_geom_torsion_atom_site_label_1
_geom_torsion_atom_site_label_2
_geom_torsion_atom_site_label_3
_geom_torsion_atom_site_label_4
_geom_torsion
C6 C1 C2 F1 179.53(9)
C7 C1 C2 F1 -0.46(15)
C6 C1 C2 C3 0.18(16)
C7 C1 C2 C3 -179.81(10)
F1 C2 C3 F2 -0.48(15)
C1 C2 C3 F2 178.88(9)
F1 C2 C3 C4 179.89(9)
C1 C2 C3 C4 -0.74(17)
F2 C3 C4 F3 0.59(16)
C2 C3 C4 F3 -179.78(9)
F2 C3 C4 C5 -179.16(9)
C2 C3 C4 C5 0.47(16)
F3 C4 C5 F4 1.54(16)
C3 C4 C5 F4 -178.71(9)
F3 C4 C5 C6 -179.41(9)
C3 C4 C5 C6 0.34(16)
F4 C5 C6 F5 -0.89(15)
C4 C5 C6 F5 -179.94(9)
F4 C5 C6 C1 178.10(9)
C4 C5 C6 C1 -0.94(17)
C2 C1 C6 F5 179.63(9)
C7 C1 C6 F5 -0.38(16)
C2 C1 C6 C5 0.67(16)
C7 C1 C6 C5 -179.34(10)
C6 C1 C7 C8 1.45(18)
C2 C1 C7 C8 -178.56(10)
C1 C7 C8 C9 -179.90(10)
C7 C8 C9 O1 0.40(17)
C7 C8 C9 O2 -179.81(9)
